data_2214786
loop_
_publ_author_name
'Long-Fei Jin'

_publ_section_title
;
 4-(5-Bromo-2-hydroxybenzoyl)thiosemicarbazide
;
_journal_coeditor_code LH2450
_journal_issue 8
_journal_name_full 'Acta Crystallographica Section E'
_journal_page_first o3465
_journal_page_last o3465
_journal_paper_doi 10.1107/S1600536807033211
_journal_volume 63
_journal_year 2007
_chemical_formula_iupac 'C8 H8 Br N3 O2 S'
_chemical_formula_moiety 'C8 H8 Br N3 O2 S'
_chemical_formula_sum 'C8 H8 Br N3 O2 S'
_chemical_formula_weight 290.14
_chemical_name_systematic
;
4-(5-Bromo-2-hydroxybenzoyl)thiosemicarbazide
;
_space_group_IT_number 2
_symmetry_cell_setting triclinic
_symmetry_space_group_name_Hall '-P 1'
_symmetry_space_group_name_H-M 'P -1'
_atom_sites_solution_hydrogens geom
_atom_sites_solution_primary direct
_atom_sites_solution_secondary difmap
_audit_creation_method SHELXL-97
_cell_angle_alpha 101.341(2)
_cell_angle_beta 91.787(2)
_cell_angle_gamma 103.660(2)
_cell_formula_units_Z 2
_cell_length_a 4.4937(5)
_cell_length_b 8.6731(10)
_cell_length_c 14.4036(17)
_cell_measurement_reflns_used 1175
_cell_measurement_temperature 292(2)
_cell_measurement_theta_max 26.70
_cell_measurement_theta_min 2.47
_cell_volume 533.06(11)
_computing_cell_refinement 'SAINT (Bruker, 2001)'
_computing_data_collection 'SMART (Bruker, 2001)'
_computing_data_reduction SAINT
_computing_molecular_graphics 'SHELXTL (Bruker, 2001)'
_computing_publication_material SHELXTL
_computing_structure_refinement 'SHELXL97 (Sheldrick, 1997)'
_computing_structure_solution 'SHELXS97 (Sheldrick, 1997)'
_diffrn_ambient_temperature 292(2)
_diffrn_measured_fraction_theta_full 0.980
_diffrn_measured_fraction_theta_max 0.980
_diffrn_measurement_device_type 'Bruker SMART CCD'
_diffrn_measurement_method '\f and \w'
_diffrn_radiation_monochromator graphite
_diffrn_radiation_source 'fine-focus sealed tube'
_diffrn_radiation_type MoK\a
_diffrn_radiation_wavelength 0.71073
_diffrn_reflns_av_R_equivalents 0.0277
_diffrn_reflns_av_sigmaI/netI 0.0532
_diffrn_reflns_limit_h_max 5
_diffrn_reflns_limit_h_min -5
_diffrn_reflns_limit_k_max 10
_diffrn_reflns_limit_k_min -10
_diffrn_reflns_limit_l_max 16
_diffrn_reflns_limit_l_min -17
_diffrn_reflns_number 3551
_diffrn_reflns_theta_full 25.26
_diffrn_reflns_theta_max 25.26
_diffrn_reflns_theta_min 2.47
_exptl_absorpt_coefficient_mu 4.034
_exptl_absorpt_correction_T_max 0.5469
_exptl_absorpt_correction_T_min 0.4220
_exptl_absorpt_correction_type multi-scan
_exptl_absorpt_process_details '(SADABS; Sheldrick, 1996)'
_exptl_crystal_colour colorless
_exptl_crystal_density_diffrn 1.808
_exptl_crystal_density_method 'not measured'
_exptl_crystal_description plate
_exptl_crystal_F_000 288
_exptl_crystal_size_max 0.25
_exptl_crystal_size_mid 0.18
_exptl_crystal_size_min 0.15
_refine_diff_density_max 0.826
_refine_diff_density_min -0.615
_refine_ls_extinction_method none
_refine_ls_goodness_of_fit_ref 1.107
_refine_ls_hydrogen_treatment mixed
_refine_ls_matrix_type full
_refine_ls_number_parameters 151
_refine_ls_number_reflns 1896
_refine_ls_number_restraints 5
_refine_ls_restrained_S_all 1.106
_refine_ls_R_factor_all 0.0739
_refine_ls_R_factor_gt 0.0575
_refine_ls_shift/su_max 0.000
_refine_ls_shift/su_mean 0.000
_refine_ls_structure_factor_coef Fsqd
_refine_ls_weighting_details 'calc w=1/[\s^2^(Fo^2^)+(0.0918P)^2^+0.5449P] where P=(Fo^2^+2Fc^2^)/3'
_refine_ls_weighting_scheme calc
_refine_ls_wR_factor_gt 0.1564
_refine_ls_wR_factor_ref 0.1678
_reflns_number_gt 1492
_reflns_number_total 1896
_reflns_threshold_expression I>2\s(I)
_cod_data_source_file lh2450.cif
_cod_data_source_block I
_cod_database_code 2214786
_cod_database_fobs_code 2214786

loop_
_symmetry_equiv_pos_as_xyz
'x, y, z'
'-x, -y, -z'

loop_
_atom_site_type_symbol
_atom_site_label
_atom_site_fract_x
_atom_site_fract_y
_atom_site_fract_z
_atom_site_U_iso_or_equiv
_atom_site_adp_type
_atom_site_calc_flag
_atom_site_refinement_flags
_atom_site_occupancy
Br Br1 1.40000(18) 1.27910(9) 0.54471(5) 0.0549(3) Uani d . 1
C C1 0.9979(13) 0.9875(7) 0.2863(4) 0.0301(13) Uani d . 1
C C2 0.8402(14) 1.0883(7) 0.2499(4) 0.0320(14) Uani d . 1
C C3 0.8572(15) 1.2431(7) 0.2997(5) 0.0390(15) Uani d . 1
H H3 0.7525 1.3085 0.2750 0.047 Uiso calc R 1
C C4 1.0256(16) 1.3012(8) 0.3847(6) 0.0474(18) Uani d . 1
H H4 1.0401 1.4072 0.4168 0.057 Uiso calc R 1
C C5 1.1756(15) 1.2044(8) 0.4241(5) 0.0400(16) Uani d . 1
C C6 1.1646(15) 1.0498(8) 0.3748(5) 0.0386(15) Uani d . 1
H H6 1.2697 0.9858 0.4008 0.046 Uiso calc R 1
C C7 1.0080(14) 0.8197(7) 0.2383(4) 0.0291(13) Uani d . 1
C C8 0.6261(14) 0.4642(7) 0.1119(4) 0.0292(13) Uani d . 1
N N1 0.8087(12) 0.7505(6) 0.1619(4) 0.0332(12) Uani d D 1
H H1A 0.713(13) 0.807(7) 0.129(4) 0.040 Uiso d D 1
N N2 0.8288(13) 0.6018(6) 0.1093(4) 0.0365(12) Uani d D 1
H H2A 0.977(12) 0.605(8) 0.070(4) 0.044 Uiso d D 1
N N3 0.4082(13) 0.4717(6) 0.1724(5) 0.0435(14) Uani d D 1
H H3A 0.371(16) 0.567(5) 0.197(5) 0.052 Uiso d D 1
H H3B 0.300(15) 0.376(5) 0.176(5) 0.052 Uiso d D 1
O O1 0.6661(12) 1.0276(5) 0.1664(4) 0.0481(12) Uani d D 1
H H1 0.64(2) 1.087(9) 0.132(5) 0.072 Uiso d D 1
O O2 1.1829(11) 0.7491(6) 0.2675(3) 0.0460(12) Uani d . 1
S S1 0.6597(4) 0.28795(18) 0.04272(12) 0.0371(4) Uani d . 1

loop_
_atom_site_aniso_label
_atom_site_aniso_U_11
_atom_site_aniso_U_22
_atom_site_aniso_U_33
_atom_site_aniso_U_12
_atom_site_aniso_U_13
_atom_site_aniso_U_23
Br1 0.0649(6) 0.0472(5) 0.0377(5) -0.0050(4) -0.0034(3) -0.0023(3)
C1 0.034(3) 0.025(3) 0.029(3) 0.005(2) 0.008(3) 0.000(2)
C2 0.036(3) 0.023(3) 0.033(3) 0.004(3) 0.002(3) 0.000(3)
C3 0.044(4) 0.027(3) 0.044(4) 0.008(3) 0.000(3) 0.004(3)
C4 0.051(4) 0.026(3) 0.064(5) 0.008(3) 0.024(4) 0.005(3)
C5 0.041(4) 0.036(4) 0.041(4) 0.003(3) 0.007(3) 0.010(3)
C6 0.037(4) 0.037(4) 0.045(4) 0.010(3) 0.009(3) 0.016(3)
C7 0.035(3) 0.023(3) 0.027(3) 0.005(3) 0.003(3) 0.002(2)
C8 0.037(3) 0.023(3) 0.026(3) 0.010(2) -0.008(2) 0.001(2)
N1 0.043(3) 0.022(3) 0.034(3) 0.015(2) -0.002(2) -0.002(2)
N2 0.046(3) 0.023(3) 0.039(3) 0.011(2) 0.006(2) -0.001(2)
N3 0.045(3) 0.022(3) 0.063(4) 0.011(2) 0.011(3) 0.004(3)
O1 0.070(3) 0.026(2) 0.046(3) 0.014(2) -0.015(2) 0.004(2)
O2 0.059(3) 0.040(3) 0.041(3) 0.025(2) -0.005(2) 0.000(2)
S1 0.0479(10) 0.0216(8) 0.0394(9) 0.0088(7) 0.0003(7) 0.0009(6)

loop_
_atom_type_symbol
_atom_type_description
_atom_type_scat_dispersion_real
_atom_type_scat_dispersion_imag
_atom_type_scat_source
C C 0.0033 0.0016 'International Tables Vol C Tables 4.2.6.8 and 6.1.1.4'
H H 0.0000 0.0000 'International Tables Vol C Tables 4.2.6.8 and 6.1.1.4'
N N 0.0061 0.0033 'International Tables Vol C Tables 4.2.6.8 and 6.1.1.4'
O O 0.0106 0.0060 'International Tables Vol C Tables 4.2.6.8 and 6.1.1.4'
Br Br -0.2901 2.4595 'International Tables Vol C Tables 4.2.6.8 and 6.1.1.4'
S S 0.1246 0.1234 'International Tables Vol C Tables 4.2.6.8 and 6.1.1.4'

loop_
_geom_angle_atom_site_label_1
_geom_angle_atom_site_label_2
_geom_angle_atom_site_label_3
_geom_angle
_geom_angle_publ_flag
C6 C1 C2 117.6(5) ?
C6 C1 C7 116.4(5) ?
C2 C1 C7 126.0(6) ?
O1 C2 C3 121.1(6) ?
O1 C2 C1 118.5(5) ?
C3 C2 C1 120.5(6) ?
C4 C3 C2 120.5(6) ?
C4 C3 H3 119.7 ?
C2 C3 H3 119.7 ?
C3 C4 C5 120.7(7) ?
C3 C4 H4 119.7 ?
C5 C4 H4 119.7 ?
C6 C5 C4 119.6(7) ?
C6 C5 Br1 118.7(5) ?
C4 C5 Br1 121.7(6) ?
C5 C6 C1 121.0(6) ?
C5 C6 H6 119.5 ?
C1 C6 H6 119.5 ?
O2 C7 N1 121.9(6) ?
O2 C7 C1 122.1(6) ?
N1 C7 C1 115.9(5) n
N2 C8 N3 117.3(5) n
N2 C8 S1 119.7(5) ?
N3 C8 S1 123.0(4) ?
C7 N1 N2 118.2(5) ?
C7 N1 H1A 124(4) ?
N2 N1 H1A 114(4) ?
C8 N2 N1 122.5(5) ?
C8 N2 H2A 121(5) ?
N1 N2 H2A 116(5) ?
C8 N3 H3A 120(5) ?
C8 N3 H3B 112(5) ?
H3A N3 H3B 128(7) ?
C2 O1 H1 120(7) ?

loop_
_geom_bond_atom_site_label_1
_geom_bond_atom_site_label_2
_geom_bond_distance
_geom_bond_publ_flag
Br1 C5 1.896(7) ?
C1 C6 1.399(9) ?
C1 C2 1.412(9) ?
C1 C7 1.495(8) ?
C2 O1 1.354(8) ?
C2 C3 1.376(9) ?
C3 C4 1.359(10) ?
C3 H3 0.9300 ?
C4 C5 1.383(10) ?
C4 H4 0.9300 ?
C5 C6 1.377(9) ?
C6 H6 0.9300 ?
C7 O2 1.215(7) ?
C7 N1 1.342(8) ?
C8 N2 1.327(8) ?
C8 N3 1.337(8) n
C8 S1 1.694(6) n
N1 N2 1.386(7) ?
N1 H1A 0.91(3) ?
N2 H2A 0.89(3) ?
N3 H3A 0.88(3) ?
N3 H3B 0.87(3) ?
O1 H1 0.81(4) ?

loop_
_geom_hbond_atom_site_label_D
_geom_hbond_atom_site_label_H
_geom_hbond_atom_site_label_A
_geom_hbond_site_symmetry_A
_geom_hbond_distance_DH
_geom_hbond_distance_HA
_geom_hbond_distance_DA
_geom_hbond_angle_DHA
_geom_hbond_publ_flag
O1 H1 S1 1_565 0.81(4) 2.34(4) 3.144(5) 169(8) yes
N1 H1A S1 2_665 0.91(3) 2.81(5) 3.481(6) 132(5) yes
N2 H2A S1 2_765 0.89(3) 2.49(4) 3.331(5) 158(6) yes
N3 H3A O2 1_455 0.88(3) 2.08(4) 2.938(7) 164(7) yes
N1 H1A O1 . 0.91(3) 1.95(6) 2.618(7) 129(6) yes
N3 H3A N1 . 0.88(3) 2.36(7) 2.686(7) 102(5) yes

loop_
_geom_torsion_atom_site_label_1
_geom_torsion_atom_site_label_2
_geom_torsion_atom_site_label_3
_geom_torsion_atom_site_label_4
_geom_torsion
C6 C1 C2 O1 -177.0(5)
C7 C1 C2 O1 4.0(8)
C6 C1 C2 C3 1.2(8)
C7 C1 C2 C3 -177.8(5)
O1 C2 C3 C4 178.1(6)
C1 C2 C3 C4 -0.1(9)
C2 C3 C4 C5 -1.9(10)
C3 C4 C5 C6 2.7(9)
C3 C4 C5 Br1 -177.7(5)
C4 C5 C6 C1 -1.5(9)
Br1 C5 C6 C1 178.9(4)
C2 C1 C6 C5 -0.4(8)
C7 C1 C6 C5 178.7(5)
C6 C1 C7 O2 -9.7(8)
C2 C1 C7 O2 169.3(6)
C6 C1 C7 N1 169.2(5)
C2 C1 C7 N1 -11.8(8)
O2 C7 N1 N2 -7.3(8)
C1 C7 N1 N2 173.8(5)
N3 C8 N2 N1 -4.3(9)
S1 C8 N2 N1 177.9(4)
C7 N1 N2 C8 106.4(7)

loop_
_cod_related_entry_id
_cod_related_entry_database
_cod_related_entry_code
1 ChemSpider 21123817
